data_7226745
loop_
_publ_author_name
'Cheng, Minmin'
'Liu, Xun'
'Luo, Qingping'
'Duan, Xiaohui'
'Pei, Chonghua'

_publ_section_title
;
 Cocrystals of ammonium perchlorate with a series of crown ethers:
 preparation, structures, and properties
;
_journal_issue 43
_journal_name_full CrystEngComm
_journal_page_first 8487
_journal_paper_doi 10.1039/C6CE01455K
_journal_volume 18
_journal_year 2016
_chemical_formula_moiety 'Cl O4, C16 H24 O6, H4 N'
_chemical_formula_sum 'C16 H28 Cl N O10'
_chemical_formula_weight 429.84
_chemical_melting_point 414.25
_chemical_name_systematic 'AP/B18C6 cocrystal'
_space_group_crystal_system monoclinic
_space_group_IT_number 14
_space_group_name_Hall '-P 2yn'
_space_group_name_H-M_alt 'P 1 21/n 1'
_symmetry_space_group_name_Hall '-P 2yn'
_symmetry_space_group_name_H-M 'P 1 21/n 1'
_atom_sites_solution_hydrogens mixed
_atom_sites_solution_primary direct
_audit_creation_date 2016-09-01
_audit_creation_method
;
Olex2 1.2
(compiled 2016.08.25 svn.r3337 for OlexSys, GUI svn.r5221)
;
_audit_update_record
;
2016-09-01 deposited with the CCDC.
2016-10-06 downloaded from the CCDC.
;
_cell_angle_alpha 90
_cell_angle_beta 99.5877(17)
_cell_angle_gamma 90
_cell_formula_units_Z 4
_cell_length_a 14.2783(2)
_cell_length_b 9.93551(15)
_cell_length_c 14.7043(3)
_cell_measurement_reflns_used 4368
_cell_measurement_temperature 292.36(10)
_cell_measurement_theta_max 72.2100
_cell_measurement_theta_min 5.3750
_cell_volume 2056.85(6)
_computing_cell_refinement
;
CrysAlisPro, Agilent Technologies,
Version 1.171.37.35 (release 13-08-2014 CrysAlis171 .NET)
(compiled Aug 13 2014,18:06:01)
;
_computing_data_collection
;
CrysAlisPro, Agilent Technologies,
Version 1.171.37.35 (release 13-08-2014 CrysAlis171 .NET)
(compiled Aug 13 2014,18:06:01)
;
_computing_data_reduction
;
CrysAlisPro, Agilent Technologies,
Version 1.171.37.35 (release 13-08-2014 CrysAlis171 .NET)
(compiled Aug 13 2014,18:06:01)
;
_computing_molecular_graphics 'Olex2 (Dolomanov et al., 2009)'
_computing_publication_material 'Olex2 (Dolomanov et al., 2009)'
_computing_structure_refinement 'ShelXL (Sheldrick, 2015)'
_computing_structure_solution 'ShelXT (Sheldrick, 2015)'
_diffrn_ambient_environment air
_diffrn_ambient_temperature 292.36(10)
_diffrn_detector 'CCD plate'
_diffrn_detector_area_resol_mean 15.9595
_diffrn_detector_type EosS2
_diffrn_measured_fraction_theta_full 1.000
_diffrn_measured_fraction_theta_max 1.000
_diffrn_measurement_details
;
  1 omega  -31.00   53.00   1.0000    1.5800
omega____ theta____ kappa____ phi______ frames
    -       36.4171  -57.0000 -150.0000 84

  2 omega   20.00  104.00   1.0000    1.5800
omega____ theta____ kappa____ phi______ frames
    -       36.4171   57.0000  -30.0000 84

  3 omega    1.00   75.00   1.0000    1.5800
omega____ theta____ kappa____ phi______ frames
    -       36.4171  -99.0000 -150.0000 74

  4 omega  -31.00   63.00   1.0000    1.5800
omega____ theta____ kappa____ phi______ frames
    -       36.4171  -77.0000  -60.0000 94

  5 omega   20.00  104.00   1.0000    1.5800
omega____ theta____ kappa____ phi______ frames
    -       36.4171   57.0000 -180.0000 84

  6 omega   10.00  104.00   1.0000    1.5800
omega____ theta____ kappa____ phi______ frames
    -       36.4171   77.0000   60.0000 94

  7 omega   39.00  109.00   1.0000    6.3100
omega____ theta____ kappa____ phi______ frames
    -      108.0000  -94.0000   90.0000 70

  8 omega   38.00   91.00   1.0000    6.3100
omega____ theta____ kappa____ phi______ frames
    -      108.0000  -30.0000 -180.0000 53

  9 omega   40.00   98.00   1.0000    6.3100
omega____ theta____ kappa____ phi______ frames
    -      108.0000  -45.0000  -90.0000 58

 10 omega   91.00  176.00   1.0000    6.3100
omega____ theta____ kappa____ phi______ frames
    -      108.0000   45.0000  -60.0000 85

 11 omega   38.00   91.00   1.0000    6.3100
omega____ theta____ kappa____ phi______ frames
    -      108.0000  -30.0000  150.0000 53

 12 omega   39.00  109.00   1.0000    6.3100
omega____ theta____ kappa____ phi______ frames
    -      108.0000  -94.0000    0.0000 70

 13 omega   38.00   91.00   1.0000    6.3100
omega____ theta____ kappa____ phi______ frames
    -      108.0000  -30.0000  120.0000 53

 14 omega   40.00  135.00   1.0000    6.3100
omega____ theta____ kappa____ phi______ frames
    -      108.0000  -77.0000 -180.0000 95

 15 omega   10.00  104.00   1.0000    1.5800
omega____ theta____ kappa____ phi______ frames
    -       36.4171   77.0000 -120.0000 94

 16 omega  -33.00   55.00   1.0000    1.5800
omega____ theta____ kappa____ phi______ frames
    -       36.4171  -38.0000  120.0000 88

 17 omega  -33.00   55.00   1.0000    1.5800
omega____ theta____ kappa____ phi______ frames
    -       36.4171  -38.0000   30.0000 88
;
_diffrn_measurement_device 'four-circle diffractometer'
_diffrn_measurement_device_type 'New Gemini, Dual, Cu at zero, EosS2'
_diffrn_measurement_method '\w scans'
_diffrn_orient_matrix_UB_11 0.0515869000
_diffrn_orient_matrix_UB_12 -0.0235504000
_diffrn_orient_matrix_UB_13 0.0993607000
_diffrn_orient_matrix_UB_21 -0.0963748000
_diffrn_orient_matrix_UB_22 -0.0207471000
_diffrn_orient_matrix_UB_23 0.0320351000
_diffrn_orient_matrix_UB_31 0.0051421000
_diffrn_orient_matrix_UB_32 -0.1518420000
_diffrn_orient_matrix_UB_33 -0.0197398000
_diffrn_radiation_monochromator graphite
_diffrn_radiation_probe x-ray
_diffrn_radiation_type CuK\a
_diffrn_radiation_wavelength 1.54184
_diffrn_reflns_av_R_equivalents 0.0313
_diffrn_reflns_av_unetI/netI 0.0240
_diffrn_reflns_Laue_measured_fraction_full 1.000
_diffrn_reflns_Laue_measured_fraction_max 1.000
_diffrn_reflns_limit_h_max 16
_diffrn_reflns_limit_h_min -17
_diffrn_reflns_limit_k_max 7
_diffrn_reflns_limit_k_min -11
_diffrn_reflns_limit_l_max 13
_diffrn_reflns_limit_l_min -17
_diffrn_reflns_number 11060
_diffrn_reflns_point_group_measured_fraction_full 1.000
_diffrn_reflns_point_group_measured_fraction_max 1.000
_diffrn_reflns_theta_full 67.046
_diffrn_reflns_theta_max 67.046
_diffrn_reflns_theta_min 4.728
_diffrn_source 'Enhance (Cu) X-ray Source'
_exptl_absorpt_coefficient_mu 2.122
_exptl_absorpt_correction_T_max 1.00000
_exptl_absorpt_correction_T_min 0.56120
_exptl_absorpt_correction_type multi-scan
_exptl_absorpt_process_details
;
CrysAlisPro, Agilent Technologies,
Version 1.171.37.35 (release 13-08-2014 CrysAlis171 .NET)
(compiled Aug 13 2014,18:06:01)
Empirical absorption correction using spherical harmonics,
 implemented in SCALE3 ABSPACK scaling algorithm.
;
_exptl_crystal_colour 'clear light colourless'
_exptl_crystal_colour_lustre clear
_exptl_crystal_colour_modifier light
_exptl_crystal_colour_primary colourless
_exptl_crystal_density_diffrn 1.388
_exptl_crystal_description rod-like
_exptl_crystal_F_000 912
_exptl_crystal_recrystallization_method 'Re-crystallisation from solvent: Methanol/methyl tert-butyl ether'
_exptl_crystal_size_max 0.75
_exptl_crystal_size_mid 0.25
_exptl_crystal_size_min 0.15
_refine_diff_density_max 0.758
_refine_diff_density_min -0.459
_refine_diff_density_rms 0.073
_refine_ls_extinction_method none
_refine_ls_goodness_of_fit_ref 1.055
_refine_ls_hydrogen_treatment mixed
_refine_ls_matrix_type full
_refine_ls_number_parameters 277
_refine_ls_number_reflns 3671
_refine_ls_number_restraints 4
_refine_ls_restrained_S_all 1.055
_refine_ls_R_factor_all 0.0774
_refine_ls_R_factor_gt 0.0706
_refine_ls_shift/su_max 0.000
_refine_ls_shift/su_mean 0.000
_refine_ls_structure_factor_coef Fsqd
_refine_ls_weighting_details 'w=1/[\s^2^(Fo^2^)+(0.1360P)^2^+0.8300P] where P=(Fo^2^+2Fc^2^)/3'
_refine_ls_weighting_scheme calc
_refine_ls_wR_factor_gt 0.2059
_refine_ls_wR_factor_ref 0.2167
_reflns_Friedel_coverage 0.000
_reflns_number_gt 3130
_reflns_number_total 3671
_reflns_threshold_expression 'I > 2\s(I)'
_cod_data_source_file c6ce01455k1.cif
_cod_data_source_block xnkd-1109-1
_cod_depositor_comments 'Adding full bibliography for 7226745--7226747.cif.'
_cod_database_code 7226745
_shelx_space_group_comment
;
The symmetry employed for this shelxl refinement is uniquely defined
by the following loop, which should always be used as a source of
symmetry information in preference to the above space-group names.
They are only intended as comments.
;
_reflns_odcompleteness_completeness 99.90
_reflns_odcompleteness_iscentric 1
_reflns_odcompleteness_theta 66.97
_olex2_refinement_description
;
1. Fixed Uiso
 At 1.2 times of:
  All C(H) groups, All C(H,H) groups
2. Restrained distances
 N006-H
 0.98 with sigma of 0.02
 N006-H00Y
 0.98 with sigma of 0.02
 N006-HA
 0.98 with sigma of 0.02
 N006-HB
 0.85 with sigma of 0.01
3.a Secondary CH2 refined with riding coordinates:
 C00D(H00A,H00B), C00E(H00C,H00D), C00H(H00E,H00H), C00I(H00I,H00J), C00J(H00K,
 H00L), C00O(H00Q,H00R), C00Q(H00S,H00T), C00R(H00U,H00V), C00S(H00W,H00X)
3.b Aromatic/amide H refined with riding coordinates:
 C00F(H00F), C00G(H00G), C00K(H00M), C00L(H00N)
;
_shelx_shelxl_version_number 2014/7
_olex2_date_sample_data_collection 2015-11-09
_olex2_submission_special_instructions 'No special instructions were received'

loop_
_space_group_symop_operation_xyz
'x, y, z'
'-x+1/2, y+1/2, -z+1/2'
'-x, -y, -z'
'x-1/2, -y-1/2, z-1/2'

loop_
_atom_site_label
_atom_site_type_symbol
_atom_site_fract_x
_atom_site_fract_y
_atom_site_fract_z
_atom_site_U_iso_or_equiv
_atom_site_adp_type
_atom_site_occupancy
_atom_site_site_symmetry_order
_atom_site_calc_flag
_atom_site_refinement_flags_posn
Cl01 Cl 0.25183(5) -0.02326(7) 0.37451(5) 0.0631(3) Uani 1 1 d .
O002 O 0.45007(13) 0.3503(2) 0.62888(14) 0.0570(5) Uani 1 1 d .
O003 O 0.31943(15) 0.4907(2) 0.52641(15) 0.0608(5) Uani 1 1 d .
O004 O 0.40606(16) 0.1185(2) 0.72241(16) 0.0685(6) Uani 1 1 d .
O005 O 0.12501(15) 0.4159(3) 0.49199(14) 0.0695(6) Uani 1 1 d .
N006 N 0.27514(19) 0.2157(3) 0.56138(19) 0.0618(6) Uani 1 1 d D
O007 O 0.08082(17) 0.1675(4) 0.5692(2) 0.0935(9) Uani 1 1 d .
O008 O 0.3335(2) -0.0051(3) 0.4446(2) 0.0913(8) Uani 1 1 d .
O009 O 0.1934(3) 0.0885(4) 0.3702(3) 0.1162(12) Uani 1 1 d .
O00A O 0.2137(2) 0.0524(4) 0.7104(3) 0.1243(14) Uani 1 1 d .
C00B C 0.4717(2) 0.4839(3) 0.61856(19) 0.0534(6) Uani 1 1 d .
C00C C 0.4008(2) 0.5602(3) 0.56353(19) 0.0560(7) Uani 1 1 d .
C00D C 0.4875(2) 0.1272(3) 0.6786(2) 0.0673(8) Uani 1 1 d .
H00A H 0.4715 0.0976 0.6150 0.081 Uiso 1 1 calc R
H00B H 0.5373 0.0692 0.7099 0.081 Uiso 1 1 calc R
C00E C 0.5214(2) 0.2686(3) 0.6815(2) 0.0630(7) Uani 1 1 d .
H00C H 0.5341 0.3000 0.7449 0.076 Uiso 1 1 calc R
H00D H 0.5798 0.2743 0.6563 0.076 Uiso 1 1 calc R
C00F C 0.5548(2) 0.5449(4) 0.6578(2) 0.0674(8) Uani 1 1 d .
H00F H 0.6016 0.4952 0.6947 0.081 Uiso 1 1 calc R
C00G C 0.4156(3) 0.6944(3) 0.5497(3) 0.0720(9) Uani 1 1 d .
H00G H 0.3686 0.7455 0.5141 0.086 Uiso 1 1 calc R
C00H C 0.0458(3) 0.3320(4) 0.4555(3) 0.0816(11) Uani 1 1 d .
H00E H 0.0649 0.2671 0.4128 0.098 Uiso 1 1 calc R
H00H H -0.0049 0.3868 0.4222 0.098 Uiso 1 1 calc R
C00I C 0.2482(2) 0.5635(4) 0.4655(2) 0.0746(9) Uani 1 1 d .
H00I H 0.2765 0.6067 0.4175 0.090 Uiso 1 1 calc R
H00J H 0.2209 0.6327 0.4996 0.090 Uiso 1 1 calc R
C00J C 0.1730(2) 0.4684(4) 0.4236(2) 0.0755(10) Uani 1 1 d .
H00K H 0.1283 0.5147 0.3772 0.091 Uiso 1 1 calc R
H00L H 0.2014 0.3955 0.3938 0.091 Uiso 1 1 calc R
C00K C 0.5694(3) 0.6806(4) 0.6427(3) 0.0804(10) Uani 1 1 d .
H00M H 0.6260 0.7214 0.6691 0.096 Uiso 1 1 calc R
C00L C 0.5006(3) 0.7542(4) 0.5889(3) 0.0844(11) Uani 1 1 d .
H00N H 0.5109 0.8449 0.5784 0.101 Uiso 1 1 calc R
O00M O 0.2818(3) -0.0398(8) 0.2917(3) 0.188(3) Uani 1 1 d .
C00N C 0.0563(3) 0.0820(6) 0.6375(5) 0.0999(15) Uani 1 1 d .
C00O C 0.0115(2) 0.2610(5) 0.5318(3) 0.0825(11) Uani 1 1 d .
H00Q H 0.0004 0.3248 0.5788 0.099 Uiso 1 1 calc R
H00R H -0.0478 0.2152 0.5091 0.099 Uiso 1 1 calc R
O00P O 0.1998(4) -0.1324(5) 0.3905(6) 0.207(3) Uani 1 1 d .
C00Q C 0.3732(3) -0.0168(4) 0.7255(4) 0.0967(13) Uani 1 1 d .
H00S H 0.3621 -0.0544 0.6638 0.116 Uiso 1 1 calc R
H00T H 0.4212 -0.0710 0.7633 0.116 Uiso 1 1 calc R
C00R C 0.1330(4) -0.0094(6) 0.6719(4) 0.1094(16) Uani 1 1 d .
H00U H 0.1124 -0.0683 0.7174 0.131 Uiso 1 1 calc R
H00V H 0.1461 -0.0652 0.6214 0.131 Uiso 1 1 calc R
C00S C 0.2875(4) -0.0207(7) 0.7629(5) 0.130(2) Uani 1 1 d .
H00W H 0.2677 -0.1136 0.7667 0.156 Uiso 1 1 calc R
H00X H 0.2995 0.0155 0.8250 0.156 Uiso 1 1 calc R
H00Y H 0.293(3) 0.147(3) 0.522(3) 0.097(13) Uiso 1 1 d D
H H 0.302(3) 0.300(3) 0.550(3) 0.116(17) Uiso 1 1 d D
HA H 0.303(4) 0.191(6) 0.623(2) 0.14(2) Uiso 1 1 d D
H00O H 0.004(4) 0.042(5) 0.614(3) 0.106(16) Uiso 1 1 d .
H00P H 0.064(5) 0.121(8) 0.696(6) 0.17(3) Uiso 1 1 d .
HB H 0.2194(16) 0.242(5) 0.563(4) 0.125(19) Uiso 1 1 d D

loop_
_atom_site_aniso_label
_atom_site_aniso_U_11
_atom_site_aniso_U_22
_atom_site_aniso_U_33
_atom_site_aniso_U_23
_atom_site_aniso_U_13
_atom_site_aniso_U_12
Cl01 0.0501(4) 0.0586(5) 0.0783(5) -0.0038(3) 0.0037(3) 0.0048(3)
O002 0.0456(10) 0.0576(11) 0.0650(11) 0.0065(9) 0.0008(8) 0.0026(8)
O003 0.0504(11) 0.0615(12) 0.0691(12) 0.0117(9) 0.0055(9) 0.0081(9)
O004 0.0617(12) 0.0705(13) 0.0737(13) 0.0109(10) 0.0118(10) 0.0005(10)
O005 0.0504(11) 0.0963(17) 0.0590(12) -0.0075(11) 0.0008(9) 0.0059(11)
N006 0.0521(14) 0.0642(16) 0.0671(15) 0.0005(12) 0.0040(12) -0.0024(12)
O007 0.0527(13) 0.124(2) 0.1065(19) 0.0174(17) 0.0227(13) 0.0019(14)
O008 0.0734(17) 0.098(2) 0.0929(18) -0.0090(15) -0.0131(14) 0.0102(14)
O009 0.105(2) 0.103(2) 0.127(3) -0.0204(19) -0.0211(19) 0.0416(19)
O00A 0.0745(19) 0.141(3) 0.152(3) 0.062(3) 0.0031(19) -0.0333(19)
C00B 0.0508(15) 0.0590(16) 0.0526(14) -0.0022(12) 0.0150(12) -0.0005(12)
C00C 0.0580(16) 0.0565(15) 0.0573(15) 0.0022(12) 0.0205(13) 0.0043(12)
C00D 0.0592(17) 0.0686(19) 0.0736(19) 0.0136(15) 0.0103(14) 0.0164(15)
C00E 0.0438(14) 0.078(2) 0.0661(16) 0.0112(15) 0.0044(12) 0.0075(13)
C00F 0.0588(18) 0.078(2) 0.0666(18) -0.0044(15) 0.0133(14) -0.0089(15)
C00G 0.080(2) 0.0603(18) 0.080(2) 0.0064(16) 0.0290(17) 0.0053(16)
C00H 0.0588(18) 0.099(3) 0.079(2) -0.014(2) -0.0112(16) 0.0118(18)
C00I 0.0642(19) 0.087(2) 0.074(2) 0.0280(18) 0.0151(16) 0.0232(17)
C00J 0.0593(19) 0.111(3) 0.0544(17) 0.0102(17) 0.0029(14) 0.0246(18)
C00K 0.078(2) 0.081(2) 0.087(2) -0.0164(19) 0.0282(19) -0.025(2)
C00L 0.106(3) 0.0577(19) 0.101(3) -0.0047(18) 0.049(2) -0.0109(19)
O00M 0.084(2) 0.373(9) 0.104(3) -0.078(4) 0.009(2) 0.045(4)
C00N 0.063(2) 0.118(4) 0.124(4) 0.006(3) 0.031(2) -0.021(2)
C00O 0.0435(16) 0.104(3) 0.099(3) -0.018(2) 0.0087(16) -0.0036(17)
O00P 0.141(4) 0.121(3) 0.326(8) 0.086(4) -0.057(4) -0.050(3)
C00Q 0.085(3) 0.079(3) 0.125(3) 0.029(2) 0.013(3) -0.003(2)
C00R 0.088(3) 0.122(4) 0.122(4) 0.030(3) 0.031(3) -0.025(3)
C00S 0.108(4) 0.143(5) 0.137(4) 0.071(4) 0.012(3) -0.026(3)

loop_
_atom_type_symbol
_atom_type_description
_atom_type_scat_dispersion_real
_atom_type_scat_dispersion_imag
_atom_type_scat_source
C C 0.0181 0.0091 'International Tables Vol C Tables 4.2.6.8 and 6.1.1.4'
H H 0.0000 0.0000 'International Tables Vol C Tables 4.2.6.8 and 6.1.1.4'
Cl Cl 0.3639 0.7018 'International Tables Vol C Tables 4.2.6.8 and 6.1.1.4'
N N 0.0311 0.0180 'International Tables Vol C Tables 4.2.6.8 and 6.1.1.4'
O O 0.0492 0.0322 'International Tables Vol C Tables 4.2.6.8 and 6.1.1.4'

loop_
_geom_angle_atom_site_label_1
_geom_angle_atom_site_label_2
_geom_angle_atom_site_label_3
_geom_angle
O009 Cl01 O008 110.11(19)
O00M Cl01 O008 108.5(2)
O00M Cl01 O009 109.3(3)
O00P Cl01 O008 112.3(3)
O00P Cl01 O009 107.8(3)
O00P Cl01 O00M 108.7(5)
C00B O002 C00E 117.1(2)
C00C O003 C00I 117.1(3)
C00D O004 C00Q 111.7(3)
C00J O005 C00H 113.3(3)
H00Y N006 H 112(4)
H00Y N006 HA 107(4)
H00Y N006 HB 126(5)
H N006 HA 106(4)
H N006 HB 98(5)
HA N006 HB 107(5)
C00O O007 C00N 115.9(3)
C00R O00A C00S 120.6(5)
O002 C00B C00C 115.4(3)
C00F C00B O002 125.1(3)
C00F C00B C00C 119.5(3)
O003 C00C C00B 115.7(3)
C00G C00C O003 124.6(3)
C00G C00C C00B 119.7(3)
O004 C00D H00A 109.8
O004 C00D H00B 109.8
O004 C00D C00E 109.3(3)
H00A C00D H00B 108.3
C00E C00D H00A 109.8
C00E C00D H00B 109.8
O002 C00E C00D 108.9(2)
O002 C00E H00C 109.9
O002 C00E H00D 109.9
C00D C00E H00C 109.9
C00D C00E H00D 109.9
H00C C00E H00D 108.3
C00B C00F H00F 119.8
C00B C00F C00K 120.3(4)
C00K C00F H00F 119.8
C00C C00G H00G 120.0
C00C C00G C00L 120.1(4)
C00L C00G H00G 120.0
O005 C00H H00E 109.8
O005 C00H H00H 109.8
O005 C00H C00O 109.5(3)
H00E C00H H00H 108.2
C00O C00H H00E 109.8
C00O C00H H00H 109.8
O003 C00I H00I 109.9
O003 C00I H00J 109.9
O003 C00I C00J 109.1(3)
H00I C00I H00J 108.3
C00J C00I H00I 109.9
C00J C00I H00J 109.9
O005 C00J C00I 110.1(3)
O005 C00J H00K 109.6
O005 C00J H00L 109.6
C00I C00J H00K 109.6
C00I C00J H00L 109.6
H00K C00J H00L 108.1
C00F C00K H00M 120.0
C00L C00K C00F 120.0(4)
C00L C00K H00M 120.0
C00G C00L H00N 119.8
C00K C00L C00G 120.4(3)
C00K C00L H00N 119.8
O007 C00N C00R 111.5(4)
O007 C00N H00O 108(3)
O007 C00N H00P 114(5)
C00R C00N H00O 113(4)
C00R C00N H00P 88(5)
H00O C00N H00P 121(6)
O007 C00O C00H 108.2(3)
O007 C00O H00Q 110.0
O007 C00O H00R 110.0
C00H C00O H00Q 110.0
C00H C00O H00R 110.0
H00Q C00O H00R 108.4
O004 C00Q H00S 109.6
O004 C00Q H00T 109.6
H00S C00Q H00T 108.1
C00S C00Q O004 110.3(5)
C00S C00Q H00S 109.6
C00S C00Q H00T 109.6
O00A C00R C00N 113.9(5)
O00A C00R H00U 108.8
O00A C00R H00V 108.8
C00N C00R H00U 108.8
C00N C00R H00V 108.8
H00U C00R H00V 107.7
O00A C00S C00Q 112.9(4)
O00A C00S H00W 109.0
O00A C00S H00X 109.0
C00Q C00S H00W 109.0
C00Q C00S H00X 109.0
H00W C00S H00X 107.8

loop_
_geom_bond_atom_site_label_1
_geom_bond_atom_site_label_2
_geom_bond_distance
Cl01 O008 1.433(3)
Cl01 O009 1.383(3)
Cl01 O00M 1.366(4)
Cl01 O00P 1.357(4)
O002 C00B 1.377(4)
O002 C00E 1.426(3)
O003 C00C 1.383(4)
O003 C00I 1.434(4)
O004 C00D 1.423(4)
O004 C00Q 1.427(5)
O005 C00H 1.435(4)
O005 C00J 1.408(4)
N006 H00Y 0.962(19)
N006 H 0.95(2)
N006 HA 0.96(2)
N006 HB 0.843(10)
O007 C00N 1.403(6)
O007 C00O 1.401(5)
O00A C00R 1.344(6)
O00A C00S 1.401(6)
C00B C00C 1.407(4)
C00B C00F 1.371(4)
C00C C00G 1.371(5)
C00D H00A 0.9700
C00D H00B 0.9700
C00D C00E 1.485(5)
C00E H00C 0.9700
C00E H00D 0.9700
C00F H00F 0.9300
C00F C00K 1.388(5)
C00G H00G 0.9300
C00G C00L 1.388(6)
C00H H00E 0.9700
C00H H00H 0.9700
C00H C00O 1.477(6)
C00I H00I 0.9700
C00I H00J 0.9700
C00I C00J 1.484(6)
C00J H00K 0.9700
C00J H00L 0.9700
C00K H00M 0.9300
C00K C00L 1.366(6)
C00L H00N 0.9300
C00N C00R 1.448(8)
C00N H00O 0.87(6)
C00N H00P 0.93(8)
C00O H00Q 0.9700
C00O H00R 0.9700
C00Q H00S 0.9700
C00Q H00T 0.9700
C00Q C00S 1.423(8)
C00R H00U 0.9700
C00R H00V 0.9700
C00S H00W 0.9700
C00S H00X 0.9700

loop_
_geom_torsion_atom_site_label_1
_geom_torsion_atom_site_label_2
_geom_torsion_atom_site_label_3
_geom_torsion_atom_site_label_4
_geom_torsion
O002 C00B C00C O003 -0.7(3)
O002 C00B C00C C00G 179.6(3)
O002 C00B C00F C00K 179.8(3)
O003 C00C C00G C00L -178.9(3)
O003 C00I C00J O005 65.6(4)
O004 C00D C00E O002 -64.1(3)
O004 C00Q C00S O00A 61.0(7)
O005 C00H C00O O007 -68.6(4)
O007 C00N C00R O00A 60.3(7)
C00B O002 C00E C00D -175.7(2)
C00B C00C C00G C00L 0.9(5)
C00B C00F C00K C00L 0.4(5)
C00C O003 C00I C00J 172.7(2)
C00C C00B C00F C00K -0.7(5)
C00C C00G C00L C00K -1.2(5)
C00D O004 C00Q C00S -175.3(4)
C00E O002 C00B C00C 177.9(2)
C00E O002 C00B C00F -2.6(4)
C00F C00B C00C O003 179.8(3)
C00F C00B C00C C00G 0.0(4)
C00F C00K C00L C00G 0.6(5)
C00H O005 C00J C00I 174.9(3)
C00I O003 C00C C00B -176.3(3)
C00I O003 C00C C00G 3.4(4)
C00J O005 C00H C00O 169.1(3)
C00N O007 C00O C00H -174.5(4)
C00O O007 C00N C00R -179.4(5)
C00Q O004 C00D C00E -177.1(3)
C00R O00A C00S C00Q 118.9(6)
C00S O00A C00R C00N 167.2(5)
